data_2212655
loop_
_publ_author_name
'Shao-Ming Ying'
'Jun-Yue Lin'
'Guang-Pei Zhou'
'Qiu-Yan Luo'
'Jian-Hong Wu'

_publ_section_title
;
 [<i>N</i>-(Phosphonomethyl)ethylammonio]methylphosphonate
;
_journal_coeditor_code OM2087
_journal_issue 3
_journal_name_full 'Acta Crystallographica Section E'
_journal_page_first o1153
_journal_page_last o1154
_journal_paper_doi 10.1107/S1600536807004461
_journal_volume 63
_journal_year 2007
_chemical_formula_iupac 'C5 H15 N O6 P2'
_chemical_formula_moiety 'C5 H15 N O6 P2'
_chemical_formula_sum 'C5 H15 N O6 P2'
_chemical_formula_weight 247.12
_chemical_name_systematic
;
[N-(Phosphonomethyl)ethylammonio]methylphosphonate
;
_space_group_IT_number 2
_symmetry_cell_setting triclinic
_symmetry_space_group_name_Hall '-P 1'
_symmetry_space_group_name_H-M 'P -1'
_atom_sites_solution_hydrogens geom
_atom_sites_solution_primary direct
_atom_sites_solution_secondary difmap
_audit_creation_method SHELXL-97
_cell_angle_alpha 83.9890(10)
_cell_angle_beta 75.353(2)
_cell_angle_gamma 60.9180(10)
_cell_formula_units_Z 2
_cell_length_a 7.5276(10)
_cell_length_b 7.6708(9)
_cell_length_c 10.6002(13)
_cell_measurement_reflns_used 1551
_cell_measurement_temperature 293(2)
_cell_measurement_theta_max 24.7
_cell_measurement_theta_min 2.0
_cell_volume 517.41(11)
_computing_cell_refinement SMART
_computing_data_collection 'SMART  (Bruker, 2004)'
_computing_data_reduction 'SAINT (Bruker, 2004)'
_computing_molecular_graphics 'SHELXTL (Sheldrick, 1997)'
_computing_publication_material SHELXL97
_computing_structure_refinement 'SHELXL97 (Sheldrick, 1997)'
_computing_structure_solution 'SHELXS97 (Sheldrick, 1997)'
_diffrn_ambient_temperature 293(2)
_diffrn_measured_fraction_theta_full 0.976
_diffrn_measured_fraction_theta_max 0.976
_diffrn_measurement_device_type 'Bruker SMART CCD area-detector'
_diffrn_measurement_method \w
_diffrn_radiation_monochromator graphite
_diffrn_radiation_source 'fine-focus sealed tube'
_diffrn_radiation_type MoK\a
_diffrn_radiation_wavelength 0.71073
_diffrn_reflns_av_R_equivalents 0.0256
_diffrn_reflns_av_sigmaI/netI 0.0410
_diffrn_reflns_limit_h_max 8
_diffrn_reflns_limit_h_min -8
_diffrn_reflns_limit_k_max 9
_diffrn_reflns_limit_k_min -8
_diffrn_reflns_limit_l_max 12
_diffrn_reflns_limit_l_min -6
_diffrn_reflns_number 2649
_diffrn_reflns_theta_full 25.07
_diffrn_reflns_theta_max 25.07
_diffrn_reflns_theta_min 1.99
_diffrn_standards_number 0
_exptl_absorpt_coefficient_mu 0.426
_exptl_absorpt_correction_T_max 0.9667
_exptl_absorpt_correction_T_min 0.8482
_exptl_absorpt_correction_type multi-scan
_exptl_absorpt_process_details '(North <i>et al.</i>,  1968)'
_exptl_crystal_colour colorless
_exptl_crystal_density_diffrn 1.586
_exptl_crystal_density_method 'not measured'
_exptl_crystal_description prism
_exptl_crystal_F_000 260
_exptl_crystal_size_max 0.40
_exptl_crystal_size_mid 0.10
_exptl_crystal_size_min 0.08
_refine_diff_density_max 0.299
_refine_diff_density_min -0.485
_refine_ls_extinction_method none
_refine_ls_goodness_of_fit_ref 1.001
_refine_ls_hydrogen_treatment mixed
_refine_ls_matrix_type full
_refine_ls_number_parameters 143
_refine_ls_number_reflns 1793
_refine_ls_number_restraints 0
_refine_ls_restrained_S_all 1.001
_refine_ls_R_factor_all 0.0627
_refine_ls_R_factor_gt 0.0480
_refine_ls_shift/su_max 0.000
_refine_ls_shift/su_mean 0.000
_refine_ls_structure_factor_coef Fsqd
_refine_ls_weighting_details 'calc w=1/[\s^2^(Fo^2^)+(0.0691P)^2^+0.8193P] where P=(Fo^2^+2Fc^2^)/3'
_refine_ls_weighting_scheme calc
_refine_ls_wR_factor_gt 0.1158
_refine_ls_wR_factor_ref 0.1286
_reflns_number_gt 1440
_reflns_number_total 1793
_reflns_threshold_expression I>2\s(I)
_cod_data_source_file om2087.cif
_cod_data_source_block I
_cod_database_code 2212655
_cod_database_fobs_code 2212655

loop_
_symmetry_equiv_pos_as_xyz
'x, y, z'
'-x, -y, -z'

loop_
_atom_site_type_symbol
_atom_site_label
_atom_site_fract_x
_atom_site_fract_y
_atom_site_fract_z
_atom_site_U_iso_or_equiv
_atom_site_adp_type
_atom_site_calc_flag
_atom_site_refinement_flags
_atom_site_occupancy
P P1 0.43402(14) 0.29227(12) 0.89208(8) 0.0245(3) Uani d . 1
P P2 0.81885(13) 0.63413(12) 0.67520(8) 0.0231(3) Uani d . 1
O O1 0.2495(4) 0.2590(4) 0.9714(3) 0.0372(7) Uani d . 1
H H1 0.230(7) 0.253(6) 1.052(5) 0.042(12) Uiso d . 1
O O2 0.5319(5) 0.1621(4) 0.7663(3) 0.0361(7) Uani d . 1
H H2 0.598(6) 0.055(7) 0.774(4) 0.031(12) Uiso d . 1
O O3 0.5830(4) 0.2694(3) 0.9686(2) 0.0291(6) Uani d . 1
O O4 0.7750(4) 0.7546(4) 0.5493(2) 0.0319(6) Uani d . 1
H H4 0.841(10) 0.678(10) 0.471(7) 0.11(2) Uiso d . 1
O O5 1.0366(4) 0.4632(4) 0.6556(2) 0.0295(6) Uani d . 1
O O6 0.7543(4) 0.7804(3) 0.7842(2) 0.0293(6) Uani d . 1
N N1 0.4285(4) 0.6497(4) 0.7875(3) 0.0229(6) Uani d . 1
H H1A 0.430(7) 0.682(7) 0.857(5) 0.048(13) Uiso d . 1
C C1 0.1092(6) 0.9825(5) 0.8030(4) 0.0428(10) Uani d . 1
H H1D 0.0381 1.1011 0.7567 0.064 Uiso calc R 1
H H1C 0.1361 1.0172 0.8780 0.064 Uiso calc R 1
H H1B 0.0234 0.9189 0.8306 0.064 Uiso calc R 1
C C2 0.2913(7) 0.7960(6) 0.5852(4) 0.0427(10) Uani d . 1
H H2A 0.2195 0.9188 0.5427 0.064 Uiso calc R 1
H H2C 0.2127 0.7249 0.6004 0.064 Uiso calc R 1
H H2B 0.4272 0.7159 0.5308 0.064 Uiso calc R 1
C C3 0.3141(5) 0.8411(5) 0.7144(3) 0.0266(8) Uani d . 1
H H3 0.4015 0.9068 0.6944 0.032 Uiso calc R 1
C C4 0.3029(5) 0.5400(5) 0.8294(4) 0.0270(8) Uani d . 1
H H4A 0.2546 0.5301 0.7552 0.032 Uiso calc R 1
H H4B 0.1802 0.6206 0.8960 0.032 Uiso calc R 1
C C5 0.6495(5) 0.5184(5) 0.7169(3) 0.0261(7) Uani d . 1
H H5B 0.6473 0.4691 0.6370 0.031 Uiso calc R 1
H H5A 0.7113 0.4039 0.7704 0.031 Uiso calc R 1

loop_
_atom_site_aniso_label
_atom_site_aniso_U_11
_atom_site_aniso_U_22
_atom_site_aniso_U_33
_atom_site_aniso_U_12
_atom_site_aniso_U_13
_atom_site_aniso_U_23
P1 0.0319(5) 0.0218(5) 0.0233(5) -0.0150(4) -0.0082(4) 0.0019(3)
P2 0.0233(5) 0.0222(5) 0.0220(5) -0.0110(4) -0.0009(3) -0.0018(3)
O1 0.0467(17) 0.0476(17) 0.0327(16) -0.0345(14) -0.0137(13) 0.0127(13)
O2 0.0541(18) 0.0241(15) 0.0275(14) -0.0147(14) -0.0127(13) -0.0016(11)
O3 0.0313(13) 0.0296(13) 0.0261(13) -0.0133(11) -0.0092(10) 0.0009(10)
O4 0.0359(14) 0.0286(13) 0.0238(13) -0.0128(11) -0.0019(11) 0.0030(11)
O5 0.0231(12) 0.0301(13) 0.0297(13) -0.0088(11) -0.0036(10) -0.0041(10)
O6 0.0338(13) 0.0271(13) 0.0248(13) -0.0147(11) -0.0007(10) -0.0046(10)
N1 0.0223(14) 0.0229(15) 0.0236(16) -0.0115(12) -0.0042(12) 0.0010(12)
C1 0.028(2) 0.027(2) 0.064(3) -0.0066(17) -0.0104(19) 0.0026(19)
C2 0.054(3) 0.044(2) 0.039(2) -0.026(2) -0.026(2) 0.0168(18)
C3 0.0276(18) 0.0184(16) 0.0342(19) -0.0106(14) -0.0118(15) 0.0086(14)
C4 0.0243(17) 0.0260(18) 0.0328(19) -0.0133(15) -0.0092(15) 0.0050(15)
C5 0.0229(17) 0.0236(17) 0.0289(18) -0.0097(14) -0.0040(14) -0.0003(14)

loop_
_atom_type_symbol
_atom_type_description
_atom_type_scat_dispersion_real
_atom_type_scat_dispersion_imag
_atom_type_scat_source
C C 0.0033 0.0016 'International Tables Vol C Tables 4.2.6.8 and 6.1.1.4'
H H 0.0000 0.0000 'International Tables Vol C Tables 4.2.6.8 and 6.1.1.4'
N N 0.0061 0.0033 'International Tables Vol C Tables 4.2.6.8 and 6.1.1.4'
O O 0.0106 0.0060 'International Tables Vol C Tables 4.2.6.8 and 6.1.1.4'
P P 0.1023 0.0942 'International Tables Vol C Tables 4.2.6.8 and 6.1.1.4'

loop_
_geom_angle_atom_site_label_1
_geom_angle_atom_site_label_2
_geom_angle_atom_site_label_3
_geom_angle
O3 P1 O2 115.29(16)
O3 P1 O1 114.05(15)
O2 P1 O1 107.82(16)
O3 P1 C4 113.73(15)
O2 P1 C4 101.70(17)
O1 P1 C4 102.85(16)
O5 P2 O6 115.72(15)
O5 P2 O4 112.78(14)
O6 P2 O4 107.87(14)
O5 P2 C5 104.87(15)
O6 P2 C5 107.54(15)
O4 P2 C5 107.62(16)
P1 O1 H1 119(3)
P1 O2 H2 116(3)
P2 O4 H4 115(4)
C5 N1 C4 113.2(3)
C5 N1 C3 113.5(3)
C4 N1 C3 111.8(3)
C5 N1 H1A 108(3)
C4 N1 H1A 102(3)
C3 N1 H1A 108(3)
C3 C1 H1D 109.5
C3 C1 H1C 109.5
H1D C1 H1C 109.5
C3 C1 H1B 109.5
H1D C1 H1B 109.5
H1C C1 H1B 109.5
C3 C2 H2A 109.5
C3 C2 H2C 109.5
H2A C2 H2C 109.5
C3 C2 H2B 109.5
H2A C2 H2B 109.5
H2C C2 H2B 109.5
C1 C3 C2 113.7(3)
C1 C3 N1 109.9(3)
C2 C3 N1 112.0(3)
C1 C3 H3 107.0
C2 C3 H3 107.0
N1 C3 H3 107.0
N1 C4 P1 116.9(2)
N1 C4 H4A 108.1
P1 C4 H4A 108.1
N1 C4 H4B 108.1
P1 C4 H4B 108.1
H4A C4 H4B 107.3
N1 C5 P2 116.0(2)
N1 C5 H5B 108.3
P2 C5 H5B 108.3
N1 C5 H5A 108.3
P2 C5 H5A 108.3
H5B C5 H5A 107.4

loop_
_geom_bond_atom_site_label_1
_geom_bond_atom_site_label_2
_geom_bond_distance
_geom_bond_publ_flag
P1 O3 1.478(2) y
P1 O2 1.544(3) y
P1 O1 1.552(3) y
P1 C4 1.808(3) ?
P2 O5 1.498(2) y
P2 O6 1.512(2) y
P2 O4 1.553(3) y
P2 C5 1.828(3) ?
O1 H1 0.83(5) ?
O2 H2 0.74(4) ?
O4 H4 0.94(7) ?
N1 C5 1.498(4) ?
N1 C4 1.511(4) ?
N1 C3 1.538(4) ?
N1 H1A 0.81(5) ?
C1 C3 1.515(5) ?
C1 H1D 0.9600 ?
C1 H1C 0.9600 ?
C1 H1B 0.9600 ?
C2 C3 1.516(5) ?
C2 H2A 0.9600 ?
C2 H2C 0.9600 ?
C2 H2B 0.9600 ?
C3 H3 0.9800 ?
C4 H4A 0.9700 ?
C4 H4B 0.9700 ?
C5 H5B 0.9700 ?
C5 H5A 0.9700 ?

loop_
_geom_hbond_atom_site_label_D
_geom_hbond_atom_site_label_H
_geom_hbond_atom_site_label_A
_geom_hbond_site_symmetry_A
_geom_hbond_distance_DH
_geom_hbond_distance_HA
_geom_hbond_distance_DA
_geom_hbond_angle_DHA
_geom_hbond_publ_flag
N1 H1A O3 2_667 0.81(5) 1.89(5) 2.692(4) 171(5) y
O2 H2 O6 1_545 0.74(4) 1.85(4) 2.587(4) 176(5) y
O1 H1 O6 2_667 0.83(5) 1.76(5) 2.572(4) 168(4) y
O4 H4 O5 2_766 0.94(7) 1.59(7) 2.533(3) 176(7) y

loop_
_cod_related_entry_id
_cod_related_entry_database
_cod_related_entry_code
1 ChemSpider 72408
